data_4113753
loop_
_publ_author_name
'Xianhui Bu'
'Nanfeng Zheng'
'Yuqi Li'
'Pingyun Feng'

_publ_section_title
;
 Templated Assembly of Sulfide Nanoclusters into Cubic-C3N4 Type Framework
;
_journal_name_full 'Journal of the American Chemical Society'
_journal_page_first 6024
_journal_page_last 6025
_journal_paper_doi 10.1021/ja030103s
_journal_volume 125
_journal_year 2003
_chemical_formula_sum 'Co12 In48 S97'
_chemical_formula_weight 9328.34
_chemical_name_common UCR-8CoInS-DBA
_chemical_name_systematic
; 
 ? 
;
_space_group_IT_number 220
_symmetry_cell_setting cubic
_symmetry_space_group_name_Hall 'I -4bd 2c 3'
_symmetry_space_group_name_H-M 'I -4 3 d'
_atom_sites_solution_hydrogens geom
_atom_sites_solution_primary direct
_atom_sites_solution_secondary difmap
_audit_creation_method SHELXL-97
_cell_angle_alpha 90.00
_cell_angle_beta 90.00
_cell_angle_gamma 90.00
_cell_formula_units_Z 4
_cell_length_a 35.002(3)
_cell_length_b 35.002(3)
_cell_length_c 35.002(3)
_cell_measurement_temperature 293(2)
_cell_volume 42882(6)
_computing_structure_refinement 'SHELXL-97 (Sheldrick, 1997)'
_computing_structure_solution 'SHELXS-97 (Sheldrick, 1990)'
_diffrn_ambient_temperature 293(2)
_diffrn_measured_fraction_theta_full 1.000
_diffrn_measured_fraction_theta_max 1.000
_diffrn_radiation_monochromator graphite
_diffrn_radiation_source 'fine-focus sealed tube'
_diffrn_radiation_type MoK\a
_diffrn_radiation_wavelength 0.71073
_diffrn_reflns_av_R_equivalents 0.1423
_diffrn_reflns_av_sigmaI/netI 0.0438
_diffrn_reflns_limit_h_max 37
_diffrn_reflns_limit_h_min -37
_diffrn_reflns_limit_k_max 37
_diffrn_reflns_limit_k_min -32
_diffrn_reflns_limit_l_max 37
_diffrn_reflns_limit_l_min -37
_diffrn_reflns_number 84846
_diffrn_reflns_theta_full 22.49
_diffrn_reflns_theta_max 22.49
_diffrn_reflns_theta_min 1.43
_exptl_absorpt_coefficient_mu 3.451
_exptl_crystal_density_diffrn 1.445
_exptl_crystal_F_000 16912
_refine_diff_density_max 1.614
_refine_diff_density_min -1.957
_refine_diff_density_rms 0.572
_refine_ls_abs_structure_details 'Flack H D (1983), Acta Cryst. A39, 876-881'
_refine_ls_abs_structure_Flack 0.12(10)
_refine_ls_extinction_method none
_refine_ls_goodness_of_fit_ref 1.124
_refine_ls_hydrogen_treatment mixed
_refine_ls_matrix_type full
_refine_ls_number_parameters 119
_refine_ls_number_reflns 4689
_refine_ls_number_restraints 0
_refine_ls_restrained_S_all 1.124
_refine_ls_R_factor_all 0.1067
_refine_ls_R_factor_gt 0.0675
_refine_ls_shift/su_max 0.000
_refine_ls_shift/su_mean 0.000
_refine_ls_structure_factor_coef Fsqd
_refine_ls_weighting_details 'calc w=1/[\s^2^(Fo^2^)+(0.1214P)^2^+1961.2073P] where P=(Fo^2^+2Fc^2^)/3'
_refine_ls_weighting_scheme calc
_refine_ls_wR_factor_gt 0.1923
_refine_ls_wR_factor_ref 0.2321
_reflns_number_gt 3720
_reflns_number_total 4689
_reflns_threshold_expression >2sigma(I)
_cod_data_source_file ja030103s_3.cif
_cod_data_source_block UCR8CoInS
_cod_original_cell_volume 42884(7)
_cod_database_code 4113753

loop_
_symmetry_equiv_pos_as_xyz
'x, y, z'
'-x+1/2, -y, z+1/2'
'-x, y+1/2, -z+1/2'
'x+1/2, -y+1/2, -z'
'z, x, y'
'z+1/2, -x+1/2, -y'
'-z+1/2, -x, y+1/2'
'-z, x+1/2, -y+1/2'
'y, z, x'
'-y, z+1/2, -x+1/2'
'y+1/2, -z+1/2, -x'
'-y+1/2, -z, x+1/2'
'y+1/4, x+1/4, z+1/4'
'-y+1/4, -x+3/4, z+3/4'
'y+3/4, -x+1/4, -z+3/4'
'-y+3/4, x+3/4, -z+1/4'
'x+1/4, z+1/4, y+1/4'
'-x+3/4, z+3/4, -y+1/4'
'-x+1/4, -z+3/4, y+3/4'
'x+3/4, -z+1/4, -y+3/4'
'z+1/4, y+1/4, x+1/4'
'z+3/4, -y+1/4, -x+3/4'
'-z+3/4, y+3/4, -x+1/4'
'-z+1/4, -y+3/4, x+3/4'
'x+1/2, y+1/2, z+1/2'
'-x+1, -y+1/2, z+1'
'-x+1/2, y+1, -z+1'
'x+1, -y+1, -z+1/2'
'z+1/2, x+1/2, y+1/2'
'z+1, -x+1, -y+1/2'
'-z+1, -x+1/2, y+1'
'-z+1/2, x+1, -y+1'
'y+1/2, z+1/2, x+1/2'
'-y+1/2, z+1, -x+1'
'y+1, -z+1, -x+1/2'
'-y+1, -z+1/2, x+1'
'y+3/4, x+3/4, z+3/4'
'-y+3/4, -x+5/4, z+5/4'
'y+5/4, -x+3/4, -z+5/4'
'-y+5/4, x+5/4, -z+3/4'
'x+3/4, z+3/4, y+3/4'
'-x+5/4, z+5/4, -y+3/4'
'-x+3/4, -z+5/4, y+5/4'
'x+5/4, -z+3/4, -y+5/4'
'z+3/4, y+3/4, x+3/4'
'z+5/4, -y+3/4, -x+5/4'
'-z+5/4, y+5/4, -x+3/4'
'-z+3/4, -y+5/4, x+5/4'

loop_
_atom_site_label
_atom_site_type_symbol
_atom_site_fract_x
_atom_site_fract_y
_atom_site_fract_z
_atom_site_U_iso_or_equiv
_atom_site_adp_type
_atom_site_occupancy
_atom_site_symmetry_multiplicity
_atom_site_calc_flag
_atom_site_refinement_flags
In1 In 0.35633(5) 0.41188(5) 0.06615(5) 0.0447(5) Uani 1 1 d .
In2 In 0.30430(5) 0.49468(5) 0.00661(5) 0.0413(5) Uani 1 1 d .
In3 In 0.36732(5) 0.41418(5) -0.04746(5) 0.0411(5) Uani 1 1 d .
In4 In 0.41322(5) 0.49170(5) 0.01557(5) 0.0452(5) Uani 1 1 d .
Co1 Co 0.30524(7) 0.33565(7) 0.00503(7) 0.0143(6) Uani 1 1 d .
S41 S 0.2500 0.3750 0.0000 0.027(2) Uani 1 4 d S
S31 S 0.36215(16) 0.37097(17) 0.00881(17) 0.0364(14) Uani 1 1 d .
S32 S 0.31400(16) 0.29658(17) -0.04861(17) 0.0372(14) Uani 1 1 d .
S33 S 0.30185(16) 0.29570(16) 0.05885(16) 0.0345(13) Uani 1 1 d .
S21 S 0.2500 0.5362(2) 0.0000 0.050(3) Uani 1 2 d S
S22 S 0.35987(19) 0.53547(19) 0.0116(2) 0.0564(19) Uani 1 1 d .
S23 S 0.3555(2) 0.3725(2) 0.1229(2) 0.0518(18) Uani 1 1 d .
S24 S 0.4114(2) 0.4523(2) 0.0731(2) 0.060(2) Uani 1 1 d .
S25 S 0.42377(19) 0.4531(2) -0.0419(2) 0.0554(19) Uani 1 1 d .
S34 S 0.4759(2) 0.5241(2) 0.0241(2) 0.043(3) Uani 1 3 d S

loop_
_atom_site_aniso_label
_atom_site_aniso_U_11
_atom_site_aniso_U_22
_atom_site_aniso_U_33
_atom_site_aniso_U_23
_atom_site_aniso_U_13
_atom_site_aniso_U_12
In1 0.0434(10) 0.0473(11) 0.0432(11) 0.0050(8) -0.0066(8) -0.0147(9)
In2 0.0353(10) 0.0323(9) 0.0562(12) 0.0007(8) 0.0004(8) -0.0043(7)
In3 0.0366(10) 0.0443(11) 0.0424(10) -0.0096(8) 0.0038(8) -0.0095(8)
In4 0.0403(10) 0.0464(11) 0.0488(11) 0.0008(9) -0.0025(8) -0.0146(8)
Co1 0.0176(14) 0.0135(12) 0.0119(12) -0.0013(10) -0.0006(10) -0.0030(10)
S41 0.022(3) 0.035(6) 0.022(3) 0.000 0.000 0.000
S31 0.030(3) 0.042(3) 0.037(3) -0.001(3) 0.000(3) 0.000(3)
S32 0.036(3) 0.039(3) 0.037(3) -0.006(3) 0.003(3) 0.001(3)
S33 0.035(3) 0.035(3) 0.033(3) 0.005(3) -0.004(2) -0.002(3)
S21 0.035(5) 0.026(4) 0.090(8) 0.000 -0.007(5) 0.000
S22 0.041(4) 0.042(4) 0.086(5) 0.003(4) 0.001(4) -0.012(3)
S23 0.052(4) 0.055(4) 0.048(4) 0.011(3) -0.012(3) -0.018(3)
S24 0.065(5) 0.062(5) 0.053(4) 0.018(4) -0.012(4) -0.038(4)
S25 0.045(4) 0.062(4) 0.059(4) -0.015(4) 0.015(3) -0.020(3)
S34 0.043(3) 0.043(3) 0.043(3) 0.016(3) -0.016(3) -0.016(3)

loop_
_atom_type_symbol
_atom_type_description
_atom_type_scat_dispersion_real
_atom_type_scat_dispersion_imag
_atom_type_scat_source
S S 0.1246 0.1234 'International Tables Vol C Tables 4.2.6.8 and 6.1.1.4'
Co Co 0.3494 0.9721 'International Tables Vol C Tables 4.2.6.8 and 6.1.1.4'
In In -0.7276 1.3100 'International Tables Vol C Tables 4.2.6.8 and 6.1.1.4'

loop_
_geom_angle_atom_site_label_1
_geom_angle_atom_site_label_2
_geom_angle_atom_site_label_3
_geom_angle
_geom_angle_site_symmetry_1
_geom_angle_site_symmetry_3
S24 In1 S23 105.2(2) . .
S24 In1 S31 110.9(2) . .
S23 In1 S31 109.8(2) . .
S24 In1 S32 108.0(3) . 24_554
S23 In1 S32 110.3(2) . 24_554
S31 In1 S32 112.3(2) . 24_554
S21 In2 S22 106.6(2) . .
S21 In2 S32 111.50(17) . 24_554
S22 In2 S32 110.4(2) . 24_554
S21 In2 S33 108.33(17) . 46_454
S22 In2 S33 110.1(2) . 46_454
S32 In2 S33 109.9(2) 24_554 46_454
S25 In3 S23 107.6(2) . 46_454
S25 In3 S33 111.1(2) . 46_454
S23 In3 S33 108.4(2) 46_454 46_454
S25 In3 S31 109.9(2) . .
S23 In3 S31 110.4(2) 46_454 .
S33 In3 S31 109.40(19) 46_454 .
S22 In4 S24 112.6(3) . .
S22 In4 S25 114.7(3) . .
S24 In4 S25 111.7(3) . .
S22 In4 S34 113.5(3) . .
S24 In4 S34 100.44(18) . .
S25 In4 S34 102.5(3) . .
S32 Co1 S31 104.0(2) . .
S32 Co1 S33 107.6(2) . .
S31 Co1 S33 108.1(2) . .
S32 Co1 S41 112.62(17) . .
S31 Co1 S41 112.87(17) . .
S33 Co1 S41 111.27(17) . .
Co1 S41 Co1 109.56(6) 24_554 27_544
Co1 S41 Co1 109.56(6) 24_554 .
Co1 S41 Co1 109.29(11) 27_544 .
Co1 S41 Co1 109.29(11) 24_554 46_454
Co1 S41 Co1 109.56(6) 27_544 46_454
Co1 S41 Co1 109.56(6) . 46_454
Co1 S31 In1 106.3(2) . .
Co1 S31 In3 109.7(2) . .
In1 S31 In3 107.2(2) . .
Co1 S32 In2 107.3(2) . 46_454
Co1 S32 In1 108.3(2) . 46_454
In2 S32 In1 107.4(2) 46_454 46_454
Co1 S33 In3 109.1(2) . 24_554
Co1 S33 In2 109.1(2) . 24_554
In3 S33 In2 108.8(2) 24_554 24_554
In2 S21 In2 105.6(3) 27_544 .
In2 S22 In4 104.5(3) . .
In3 S23 In1 104.3(3) 24_554 .
In1 S24 In4 105.7(3) . .
In3 S25 In4 104.7(2) . .
In4 S34 In4 116.96(17) 10_655 .
In4 S34 In4 116.96(17) 10_655 7_564
In4 S34 In4 116.96(17) . 7_564

loop_
_geom_bond_atom_site_label_1
_geom_bond_atom_site_label_2
_geom_bond_distance
_geom_bond_site_symmetry_2
In1 S24 2.404(7) .
In1 S23 2.417(7) .
In1 S31 2.474(6) .
In1 S32 2.490(6) 24_554
In2 S21 2.404(5) .
In2 S22 2.419(7) .
In2 S32 2.482(6) 24_554
In2 S33 2.492(6) 46_454
In3 S25 2.408(7) .
In3 S23 2.411(7) 46_454
In3 S33 2.487(6) 46_454
In3 S31 2.490(6) .
In4 S22 2.419(7) .
In4 S24 2.441(7) .
In4 S25 2.452(7) .
In4 S34 2.488(3) .
Co1 S32 2.343(6) .
Co1 S31 2.348(6) .
Co1 S33 2.349(6) .
Co1 S41 2.380(2) .
S41 Co1 2.380(2) 24_554
S41 Co1 2.380(2) 27_544
S41 Co1 2.380(2) 46_454
S32 In2 2.482(6) 46_454
S32 In1 2.490(6) 46_454
S33 In3 2.487(6) 24_554
S33 In2 2.492(6) 24_554
S21 In2 2.404(5) 27_544
S23 In3 2.411(7) 24_554
S34 In4 2.488(3) 10_655
S34 In4 2.488(3) 7_564
